data_2205068
loop_
_publ_author_name
'Gao, Shan'
'Huo, Li-Hua'
'Zhao, Hui'
'Ng, Seik Weng'

_publ_section_title
;
 Bis(2,2'-bipyridine)(3-carboxy-4-hydroxybenzenesulfonato)copper(II)
 3-carboxy-4-hydroxybenzenesulfonate
;
_journal_issue 2
_journal_name_full 'Acta Crystallographica Section E'
_journal_page_first m290
_journal_page_last m292
_journal_paper_doi 10.1107/S1600536805000590
_journal_volume 61
_journal_year 2005
_chemical_formula_iupac '[Cu (C7 H5 O6 S) (C10 H8 N2)] (C7 H5 O6 S)'
_chemical_formula_moiety 'C27 H21 Cu N4 O6 S +, C7 H5 O6 S -'
_chemical_formula_sum 'C34 H26 Cu N4 O12 S2'
_chemical_formula_weight 810.25
_chemical_name_systematic
;
Bis(2,2'-bipyridine)(3-carboxy-4-hydroxybenzenesulfonato)copper(II)
3-carboxy-4-hydroxybenzenesulfonate
;
_space_group_IT_number 2
_symmetry_cell_setting triclinic
_symmetry_space_group_name_Hall '-P 1'
_symmetry_space_group_name_H-M 'P -1'
_atom_sites_solution_hydrogens 'difmap (O-H) and geom (others)'
_atom_sites_solution_primary direct
_atom_sites_solution_secondary difmap
_audit_creation_method SHELXL-97
_cell_angle_alpha 98.82(3)
_cell_angle_beta 102.77(3)
_cell_angle_gamma 97.70(3)
_cell_formula_units_Z 2
_cell_length_a 8.343(2)
_cell_length_b 12.302(3)
_cell_length_c 17.540(4)
_cell_measurement_reflns_used 12885
_cell_measurement_temperature 295(2)
_cell_measurement_theta_max 27.7
_cell_measurement_theta_min 3.1
_cell_volume 1708.4(8)
_computing_cell_refinement RAPID-AUTO
_computing_data_collection 'RAPID-AUTO (Rigaku, 1998)'
_computing_data_reduction 'CrystalStructure (Rigaku/MSC, 2002)'
_computing_molecular_graphics 'ORTEPII (Johnson, 1976)'
_computing_publication_material SHELXL97
_computing_structure_refinement 'SHELXL97 (Sheldrick, 1997)'
_computing_structure_solution 'SHELXS97 (Sheldrick, 1997)'
_diffrn_ambient_temperature 295(2)
_diffrn_measured_fraction_theta_full 0.95
_diffrn_measured_fraction_theta_max 0.95
_diffrn_measurement_device_type 'Rigaku R-AXIS RAPID'
_diffrn_measurement_method \w
_diffrn_radiation_monochromator graphite
_diffrn_radiation_source 'fine-focus sealed tube'
_diffrn_radiation_type MoK\a
_diffrn_radiation_wavelength 0.71073
_diffrn_reflns_av_R_equivalents 0.089
_diffrn_reflns_av_sigmaI/netI 0.115
_diffrn_reflns_limit_h_max 10
_diffrn_reflns_limit_h_min -10
_diffrn_reflns_limit_k_max 15
_diffrn_reflns_limit_k_min -15
_diffrn_reflns_limit_l_max 22
_diffrn_reflns_limit_l_min -22
_diffrn_reflns_number 15414
_diffrn_reflns_theta_full 27.7
_diffrn_reflns_theta_max 27.7
_diffrn_reflns_theta_min 3.1
_diffrn_standards_decay_% 0
_diffrn_standards_interval_count 0
_diffrn_standards_interval_time 0
_diffrn_standards_number 0
_exptl_absorpt_coefficient_mu 0.833
_exptl_absorpt_correction_T_max 0.885
_exptl_absorpt_correction_T_min 0.407
_exptl_absorpt_correction_type multi-scan
_exptl_absorpt_process_details '(ABSCOR; Higashi, 1995)'
_exptl_crystal_colour Blue
_exptl_crystal_density_diffrn 1.575
_exptl_crystal_density_method 'not measured'
_exptl_crystal_description Prism
_exptl_crystal_F_000 830
_exptl_crystal_size_max 0.32
_exptl_crystal_size_mid 0.24
_exptl_crystal_size_min 0.15
_refine_diff_density_max 0.46
_refine_diff_density_min -0.42
_refine_ls_extinction_method none
_refine_ls_goodness_of_fit_ref 1.00
_refine_ls_hydrogen_treatment mixed
_refine_ls_matrix_type full
_refine_ls_number_parameters 494
_refine_ls_number_reflns 7633
_refine_ls_number_restraints 4
_refine_ls_restrained_S_all 1.00
_refine_ls_R_factor_all 0.143
_refine_ls_R_factor_gt 0.067
_refine_ls_shift/su_max 0.001
_refine_ls_shift/su_mean 0.000
_refine_ls_structure_factor_coef Fsqd
_refine_ls_weighting_details 'calc w = 1/[\s^2^(Fo^2^)+(0.0627P)^2^] where P = (Fo^2^+2Fc^2^)/3'
_refine_ls_weighting_scheme calc
_refine_ls_wR_factor_gt 0.122
_refine_ls_wR_factor_ref 0.147
_reflns_number_gt 4117
_reflns_number_total 7633
_reflns_threshold_expression I>2\s(I)
_cod_data_source_file hb6137.cif
_cod_data_source_block I
_cod_depositor_comments
;
The following automatic conversions were performed:
'_symmetry_cell_setting' value 'Triclinic' changed to 'triclinic'
according to '/home/saulius/struct/CIF-dictionaries/cif_core.dic'
dictionary named 'cif_core.dic' version 2.4.1 from 2010-06-29.

Automatic conversion script
Id: cif_fix_enum 1527 2010-12-29 10:47:43Z saulius 

The following automatic conversions were performed:

'_symmetry_cell_setting' value 'Triclinic' changed to 'triclinic'
according to /home/saulius/struct/CIF-dictionaries/cif_core.dic
dictionary named 'cif_core.dic' version 2.4.1 from 2010-06-29.

Automatic conversion script
Id: cif_fix_values 1715 2011-07-08 13:25:40Z adriana 
;
_cod_original_cell_volume 1708.4(6)
_cod_database_code 2205068
_cod_database_fobs_code 2205068

loop_
_symmetry_equiv_pos_as_xyz
'x, y, z'
'-x, -y, -z'

loop_
_atom_site_label
_atom_site_fract_x
_atom_site_fract_y
_atom_site_fract_z
_atom_site_U_iso_or_equiv
_atom_site_adp_type
_atom_site_calc_flag
_atom_site_refinement_flags
_atom_site_occupancy
_atom_site_type_symbol
Cu1 0.38848(7) 0.70540(4) 0.88117(3) 0.04094(18) Uani d . 1 Cu
S1 0.7615(2) 0.68680(10) 0.90842(7) 0.0451(3) Uani d . 1 S
S2 0.70990(10) 0.03617(9) 0.67018(6) 0.0357(3) Uani d . 1 S
O1 0.6436(4) 0.7671(3) 0.9004(2) 0.0480(10) Uani d . 1 O
O2 0.9203(4) 0.7405(3) 0.9611(2) 0.0620(10) Uani d . 1 O
O3 0.6854(5) 0.5812(3) 0.9256(2) 0.0610(10) Uani d . 1 O
O4 0.8897(6) 0.5837(4) 0.5925(2) 0.0780(10) Uani d D 1 O
O5 0.7682(5) 0.3742(3) 0.5886(2) 0.0770(10) Uani d . 1 O
O6 0.6608(5) 0.3270(3) 0.6869(2) 0.0600(10) Uani d D 1 O
O7 0.6163(4) 0.1133(2) 0.6306(2) 0.0500(10) Uani d . 1 O
O8 0.5972(4) -0.0466(3) 0.6956(2) 0.0470(10) Uani d . 1 O
O9 0.8510(4) 0.0924(3) 0.7333(2) 0.0580(10) Uani d . 1 O
O10 0.9681(4) -0.2395(3) 0.4372(2) 0.0570(10) Uani d D 1 O
O11 1.2656(4) -0.1581(3) 0.5323(2) 0.0530(10) Uani d . 1 O
O12 1.2810(4) -0.0460(3) 0.6468(2) 0.0570(10) Uani d D 1 O
N1 0.2333(4) 0.5530(3) 0.8608(2) 0.0440(10) Uani d . 1 N
N2 0.3724(4) 0.6583(3) 0.7674(2) 0.0400(10) Uani d . 1 N
N3 0.4043(4) 0.7429(3) 0.9962(2) 0.0380(10) Uani d . 1 N
N4 0.3043(4) 0.8612(3) 0.8873(2) 0.0400(10) Uani d . 1 N
C1 0.1591(6) 0.5065(5) 0.9117(3) 0.0570(10) Uani d . 1 C
C2 0.0619(6) 0.3993(5) 0.8915(3) 0.065(2) Uani d . 1 C
C3 0.0404(7) 0.3392(4) 0.8187(4) 0.065(2) Uani d . 1 C
C4 0.1133(6) 0.3846(4) 0.7641(3) 0.0540(10) Uani d . 1 C
C5 0.2072(5) 0.4931(3) 0.7871(3) 0.0380(10) Uani d . 1 C
C6 0.2871(5) 0.5530(4) 0.7340(3) 0.0420(10) Uani d . 1 C
C7 0.2768(7) 0.5060(5) 0.6560(3) 0.0620(10) Uani d . 1 C
C8 0.3544(7) 0.5718(5) 0.6120(3) 0.066(2) Uani d . 1 C
C9 0.4408(7) 0.6794(5) 0.6460(3) 0.0590(10) Uani d . 1 C
C10 0.4484(6) 0.7183(4) 0.7234(3) 0.0480(10) Uani d . 1 C
C11 0.4685(6) 0.6811(4) 1.0487(3) 0.0500(10) Uani d . 1 C
C12 0.4745(6) 0.7080(4) 1.1274(3) 0.0560(10) Uani d . 1 C
C13 0.4126(7) 0.8019(5) 1.1538(3) 0.065(2) Uani d . 1 C
C14 0.3501(6) 0.8674(4) 1.1006(3) 0.0580(10) Uani d . 1 C
C15 0.3478(5) 0.8370(4) 1.0220(3) 0.0400(10) Uani d . 1 C
C16 0.2874(5) 0.9015(4) 0.9593(3) 0.0400(10) Uani d . 1 C
C17 0.2225(6) 0.9994(4) 0.9741(3) 0.0550(10) Uani d . 1 C
C18 0.1724(6) 1.0565(4) 0.9133(3) 0.0630(10) Uani d . 1 C
C19 0.1926(7) 1.0156(4) 0.8402(3) 0.0610(10) Uani d . 1 C
C20 0.2561(6) 0.9176(4) 0.8286(3) 0.0510(10) Uani d . 1 C
C21 0.7804(5) 0.5168(4) 0.6963(3) 0.0410(10) Uani d . 1 C
C22 0.8565(6) 0.6031(4) 0.6643(3) 0.0500(10) Uani d . 1 C
C23 0.9009(6) 0.7135(4) 0.7070(3) 0.0580(10) Uani d . 1 C
C24 0.8718(6) 0.7389(4) 0.7807(3) 0.0560(10) Uani d . 1 C
C25 0.7973(5) 0.6536(4) 0.8137(3) 0.0390(10) Uani d . 1 C
C26 0.7535(5) 0.5446(4) 0.7714(3) 0.0390(10) Uani d . 1 C
C27 0.7351(6) 0.4009(4) 0.6519(3) 0.0500(10) Uani d . 1 C
C28 1.0207(5) -0.1062(3) 0.5592(2) 0.0310(10) Uani d . 1 C
C29 0.9152(5) -0.1731(4) 0.4909(3) 0.0390(10) Uani d . 1 C
C30 0.7440(6) -0.1734(4) 0.4767(3) 0.0500(10) Uani d . 1 C
C31 0.6806(5) -0.1099(4) 0.5297(3) 0.0420(10) Uani d . 1 C
C32 0.7858(5) -0.0426(3) 0.5982(2) 0.0320(10) Uani d . 1 C
C33 0.9550(5) -0.0401(3) 0.6118(2) 0.0320(10) Uani d . 1 C
C34 1.2000(5) -0.1058(4) 0.5767(3) 0.0390(10) Uani d . 1 C
H4o 0.867(7) 0.5130(10) 0.583(3) 0.07(2) Uiso d D 1 H
H6o 0.648(6) 0.261(2) 0.660(3) 0.068(17) Uiso d D 1 H
H10o 1.074(2) -0.227(5) 0.453(3) 0.09(2) Uiso d D 1 H
H12o 1.382(2) -0.055(4) 0.654(3) 0.054(15) Uiso d D 1 H
H1 0.1729 0.5474 0.9626 0.069 Uiso calc R 1 H
H2 0.0129 0.3703 0.9285 0.078 Uiso calc R 1 H
H3 -0.0228 0.2677 0.8047 0.078 Uiso calc R 1 H
H4 0.1002 0.3438 0.7132 0.065 Uiso calc R 1 H
H7 0.2206 0.4337 0.6338 0.074 Uiso calc R 1 H
H8 0.3483 0.5434 0.5589 0.079 Uiso calc R 1 H
H9 0.4918 0.7233 0.6164 0.070 Uiso calc R 1 H
H10 0.5085 0.7892 0.7471 0.058 Uiso calc R 1 H
H11 0.5099 0.6182 1.0304 0.060 Uiso calc R 1 H
H12 0.5191 0.6644 1.1627 0.067 Uiso calc R 1 H
H13 0.4131 0.8211 1.2073 0.078 Uiso calc R 1 H
H14 0.3102 0.9313 1.1182 0.070 Uiso calc R 1 H
H17 0.2129 1.0264 1.0251 0.066 Uiso calc R 1 H
H18 0.1264 1.1207 0.9222 0.075 Uiso calc R 1 H
H19 0.1641 1.0530 0.7983 0.073 Uiso calc R 1 H
H20 0.2660 0.8894 0.7779 0.061 Uiso calc R 1 H
H23 0.9502 0.7693 0.6851 0.070 Uiso calc R 1 H
H24 0.9008 0.8120 0.8089 0.067 Uiso calc R 1 H
H26 0.7052 0.4891 0.7940 0.047 Uiso calc R 1 H
H30 0.6725 -0.2173 0.4308 0.060 Uiso calc R 1 H
H31 0.5660 -0.1116 0.5199 0.051 Uiso calc R 1 H
H33 1.0262 0.0064 0.6568 0.039 Uiso calc R 1 H

loop_
_atom_site_aniso_label
_atom_site_aniso_U_11
_atom_site_aniso_U_22
_atom_site_aniso_U_33
_atom_site_aniso_U_12
_atom_site_aniso_U_13
_atom_site_aniso_U_23
Cu1 0.0582(4) 0.0299(3) 0.0329(3) 0.0046(3) 0.0147(3) -0.0022(2)
S1 0.0550(7) 0.0404(7) 0.0379(6) 0.0040(6) 0.0166(6) -0.0021(5)
S2 0.0300(5) 0.0352(6) 0.0384(6) 0.0089(5) 0.0075(5) -0.0056(5)
O1 0.049(2) 0.042(2) 0.049(2) 0.011(2) 0.016(2) -0.008(2)
O2 0.050(2) 0.074(3) 0.048(2) 0.004(2) -0.002(2) -0.007(2)
O3 0.094(3) 0.041(2) 0.053(2) 0.002(2) 0.037(2) 0.004(2)
O4 0.106(3) 0.086(4) 0.061(3) 0.026(3) 0.051(2) 0.023(2)
O5 0.120(3) 0.069(3) 0.049(2) 0.028(2) 0.035(2) -0.002(2)
O6 0.089(3) 0.036(2) 0.054(2) 0.017(2) 0.020(2) -0.006(2)
O7 0.055(2) 0.040(2) 0.055(2) 0.021(2) 0.012(2) 0.001(2)
O8 0.044(2) 0.050(2) 0.051(2) 0.010(2) 0.021(2) 0.008(2)
O9 0.036(2) 0.069(2) 0.053(2) 0.010(2) 0.003(2) -0.028(2)
O10 0.047(2) 0.068(2) 0.050(2) 0.016(2) 0.012(2) -0.017(2)
O11 0.042(2) 0.067(2) 0.048(2) 0.017(2) 0.016(2) -0.006(2)
O12 0.027(2) 0.086(3) 0.049(2) 0.009(2) 0.010(2) -0.013(2)
N1 0.049(2) 0.040(2) 0.040(2) 0.006(2) 0.007(2) 0.006(2)
N2 0.051(2) 0.035(2) 0.033(2) 0.010(2) 0.009(2) 0.006(2)
N3 0.049(2) 0.033(2) 0.032(2) 0.001(2) 0.017(2) -0.001(2)
N4 0.046(2) 0.035(2) 0.034(2) 0.005(2) 0.011(2) -0.002(2)
C1 0.062(3) 0.063(3) 0.046(3) -0.002(3) 0.017(3) 0.010(3)
C2 0.060(3) 0.060(4) 0.062(4) -0.015(3) -0.002(3) 0.022(3)
C3 0.058(3) 0.040(3) 0.082(4) -0.005(3) -0.011(3) 0.017(3)
C4 0.053(3) 0.038(3) 0.057(3) 0.009(2) -0.009(3) -0.004(2)
C5 0.041(2) 0.030(2) 0.039(3) 0.007(2) 0.003(2) 0.000(2)
C6 0.045(3) 0.040(3) 0.035(3) 0.014(2) 0.002(2) -0.005(2)
C7 0.068(3) 0.063(4) 0.044(3) 0.011(3) 0.004(3) -0.011(3)
C8 0.079(4) 0.086(4) 0.028(3) 0.021(3) 0.008(3) -0.002(3)
C9 0.075(4) 0.068(4) 0.040(3) 0.027(3) 0.014(3) 0.017(3)
C10 0.058(3) 0.047(3) 0.040(3) 0.016(2) 0.011(2) 0.006(2)
C11 0.071(3) 0.037(3) 0.042(3) 0.008(2) 0.018(3) 0.003(2)
C12 0.073(3) 0.055(3) 0.040(3) 0.006(3) 0.017(3) 0.013(2)
C13 0.081(4) 0.084(4) 0.034(3) 0.021(3) 0.022(3) 0.003(3)
C14 0.069(3) 0.061(3) 0.047(3) 0.020(3) 0.026(3) -0.009(3)
C15 0.039(2) 0.042(3) 0.034(2) 0.004(2) 0.009(2) -0.008(2)
C16 0.038(2) 0.032(2) 0.044(3) 0.002(2) 0.011(2) -0.004(2)
C17 0.068(3) 0.042(3) 0.051(3) 0.013(3) 0.016(3) -0.010(2)
C18 0.063(3) 0.049(3) 0.068(4) 0.023(3) 0.002(3) -0.003(3)
C19 0.077(4) 0.040(3) 0.059(4) 0.018(3) 0.000(3) 0.008(3)
C20 0.063(3) 0.041(3) 0.044(3) 0.012(2) 0.006(3) 0.001(2)
C21 0.048(3) 0.038(3) 0.040(3) 0.018(2) 0.014(2) 0.007(2)
C22 0.054(3) 0.061(3) 0.047(3) 0.023(3) 0.026(3) 0.018(3)
C23 0.071(4) 0.051(3) 0.064(4) 0.010(3) 0.035(3) 0.020(3)
C24 0.067(3) 0.036(3) 0.066(4) 0.003(3) 0.026(3) 0.006(3)
C25 0.043(2) 0.035(2) 0.039(3) 0.007(2) 0.012(2) 0.006(2)
C26 0.045(3) 0.037(2) 0.038(2) 0.013(2) 0.012(2) 0.009(2)
C27 0.069(3) 0.047(3) 0.033(3) 0.021(3) 0.009(2) 0.000(2)
C28 0.031(2) 0.033(2) 0.031(2) 0.008(2) 0.009(2) 0.004(2)
C29 0.039(2) 0.038(2) 0.039(3) 0.010(2) 0.016(2) -0.005(2)
C30 0.038(3) 0.058(3) 0.043(3) 0.006(2) 0.004(2) -0.010(2)
C31 0.028(2) 0.049(3) 0.043(3) 0.008(2) 0.005(2) -0.006(2)
C32 0.031(2) 0.034(2) 0.030(2) 0.006(2) 0.008(2) -0.003(2)
C33 0.033(2) 0.029(2) 0.033(2) 0.003(2) 0.008(2) 0.003(2)
C34 0.036(2) 0.047(3) 0.034(2) 0.011(2) 0.011(2) 0.004(2)

loop_
_atom_type_symbol
_atom_type_description
_atom_type_scat_dispersion_real
_atom_type_scat_dispersion_imag
_atom_type_scat_source
C C 0.0033 0.0016 'International Tables Vol C Tables 4.2.6.8 and 6.1.1.4'
H H 0.0000 0.0000 'International Tables Vol C Tables 4.2.6.8 and 6.1.1.4'
N N 0.0061 0.0033 'International Tables Vol C Tables 4.2.6.8 and 6.1.1.4'
O O 0.0106 0.0060 'International Tables Vol C Tables 4.2.6.8 and 6.1.1.4'
S S 0.1246 0.1234 'International Tables Vol C Tables 4.2.6.8 and 6.1.1.4'
Cu Cu 0.3201 1.2651 'International Tables Vol C Tables 4.2.6.8 and 6.1.1.4'

loop_
_geom_angle_atom_site_label_1
_geom_angle_atom_site_label_2
_geom_angle_atom_site_label_3
_geom_angle
_geom_angle_publ_flag
O1 Cu1 N1 138.30(10) yes
O1 Cu1 N2 90.10(10) yes
O1 Cu1 N3 90.70(10) yes
O1 Cu1 N4 97.60(10) yes
N1 Cu1 N2 80.7(2) yes
N1 Cu1 N3 96.4(2) yes
N1 Cu1 N4 124.10(10) yes
N2 Cu1 N3 176.4(2) yes
N2 Cu1 N4 103.40(10) yes
N3 Cu1 N4 80.00(10) yes
O2 S1 O3 116.3(2) no
O2 S1 O1 110.5(2) no
O3 S1 O1 111.9(2) no
O2 S1 C25 106.4(2) no
O3 S1 C25 105.9(2) no
O1 S1 C25 104.9(2) no
O9 S2 O7 113.0(2) no
O9 S2 O8 113.1(2) no
O7 S2 O8 110.8(2) no
O9 S2 C32 107.5(2) no
O7 S2 C32 107.2(2) no
O8 S2 C32 104.8(2) no
S1 O1 Cu1 118.2(2) no
C5 N1 C1 117.0(4) no
C5 N1 Cu1 114.4(3) no
C1 N1 Cu1 128.6(3) no
C10 N2 C6 119.4(4) no
C10 N2 Cu1 124.8(3) no
C6 N2 Cu1 115.6(3) no
C11 N3 C15 120.0(4) no
C11 N3 Cu1 123.4(3) no
C15 N3 Cu1 116.6(3) no
C16 N4 C20 117.8(4) no
C16 N4 Cu1 112.7(3) no
C20 N4 Cu1 129.3(3) no
N1 C1 C2 123.1(5) no
C3 C2 C1 119.4(5) no
C2 C3 C4 119.3(5) no
C3 C4 C5 118.8(5) no
N1 C5 C4 122.3(4) no
N1 C5 C6 113.3(4) no
C4 C5 C6 124.5(4) no
N2 C6 C7 121.7(4) no
N2 C6 C5 115.6(4) no
C7 C6 C5 122.7(4) no
C6 C7 C8 117.1(5) no
C9 C8 C7 121.2(5) no
C10 C9 C8 118.1(5) no
N2 C10 C9 122.6(5) no
N3 C11 C12 121.9(5) no
C11 C12 C13 118.5(5) no
C12 C13 C14 119.9(5) no
C15 C14 C13 119.3(5) no
N3 C15 C14 120.3(4) no
N3 C15 C16 115.3(4) no
C14 C15 C16 124.5(4) no
N4 C16 C17 121.4(4) no
N4 C16 C15 115.0(4) no
C17 C16 C15 123.5(4) no
C18 C17 C16 120.4(5) no
C19 C18 C17 117.8(5) no
C18 C19 C20 119.4(5) no
N4 C20 C19 123.2(5) no
C26 C21 C22 117.9(4) no
C26 C21 C27 121.2(4) no
C22 C21 C27 121.0(4) no
O4 C22 C23 117.0(5) no
O4 C22 C21 122.0(5) no
C23 C22 C21 120.9(4) no
C24 C23 C22 120.1(5) no
C23 C24 C25 119.7(5) no
C26 C25 C24 120.1(4) no
C26 C25 S1 120.5(3) no
C24 C25 S1 119.4(4) no
C21 C26 C25 121.3(4) no
O5 C27 O6 122.3(5) no
O5 C27 C21 121.7(5) no
O6 C27 C21 115.9(4) no
C29 C28 C33 119.8(4) no
C29 C28 C34 120.5(4) no
C33 C28 C34 119.7(4) no
O10 C29 C28 123.7(4) no
O10 C29 C30 117.2(4) no
C28 C29 C30 119.1(4) no
C31 C30 C29 120.6(4) no
C30 C31 C32 120.5(4) no
C33 C32 C31 119.3(4) no
C33 C32 S2 118.4(3) no
C31 C32 S2 122.3(3) no
C32 C33 C28 120.7(4) no
O11 C34 O12 123.7(4) no
O11 C34 C28 123.0(4) no
O12 C34 C28 113.2(4) no
C22 O4 H4o 99(4) no
C27 O6 H6o 111(3) no
C29 O10 H10o 105(4) no
C34 O12 H12o 107(3) no
N1 C1 H1 118.5 no
C2 C1 H1 118.5 no
C3 C2 H2 120.3 no
C1 C2 H2 120.3 no
C2 C3 H3 120.3 no
C4 C3 H3 120.3 no
C3 C4 H4 120.6 no
C5 C4 H4 120.6 no
C6 C7 H7 121.5 no
C8 C7 H7 121.5 no
C9 C8 H8 119.4 no
C7 C8 H8 119.4 no
C10 C9 H9 121.0 no
C8 C9 H9 121.0 no
N2 C10 H10 118.7 no
C9 C10 H10 118.7 no
N3 C11 H11 119.1 no
C12 C11 H11 119.1 no
C11 C12 H12 120.7 no
C13 C12 H12 120.7 no
C12 C13 H13 120.0 no
C14 C13 H13 120.0 no
C15 C14 H14 120.4 no
C13 C14 H14 120.4 no
C18 C17 H17 119.8 no
C16 C17 H17 119.8 no
C19 C18 H18 121.1 no
C17 C18 H18 121.1 no
C18 C19 H19 120.3 no
C20 C19 H19 120.3 no
N4 C20 H20 118.4 no
C19 C20 H20 118.4 no
C24 C23 H23 120.0 no
C22 C23 H23 120.0 no
C23 C24 H24 120.2 no
C25 C24 H24 120.2 no
C21 C26 H26 119.3 no
C25 C26 H26 119.3 no
C31 C30 H30 119.7 no
C29 C30 H30 119.7 no
C30 C31 H31 119.7 no
C32 C31 H31 119.7 no
C32 C33 H33 119.6 no
C28 C33 H33 119.6 no

loop_
_geom_bond_atom_site_label_1
_geom_bond_atom_site_label_2
_geom_bond_distance
_geom_bond_publ_flag
Cu1 O1 2.096(3) yes
Cu1 N1 2.064(4) yes
Cu1 N2 1.960(4) yes
Cu1 N3 1.970(3) yes
Cu1 N4 2.123(4) yes
S1 O2 1.443(3) no
S1 O3 1.470(3) no
S1 O1 1.485(3) no
S1 C25 1.748(4) no
S2 O9 1.436(3) no
S2 O7 1.468(3) no
S2 O8 1.479(3) no
S2 C32 1.754(4) no
O4 C22 1.341(6) no
O5 C27 1.211(5) no
O6 C27 1.332(6) no
O10 C29 1.338(5) no
O11 C34 1.205(5) no
O12 C34 1.315(5) no
N1 C5 1.342(5) no
N1 C1 1.346(5) no
N2 C10 1.344(5) no
N2 C6 1.365(6) no
N3 C11 1.348(5) no
N3 C15 1.359(5) no
N4 C16 1.328(5) no
N4 C20 1.347(5) no
C1 C2 1.402(7) no
C2 C3 1.335(8) no
C3 C4 1.389(7) no
C4 C5 1.404(6) no
C5 C6 1.486(6) no
C6 C7 1.381(6) no
C7 C8 1.394(7) no
C8 C9 1.393(8) no
C9 C10 1.353(6) no
C11 C12 1.357(6) no
C12 C13 1.385(7) no
C13 C14 1.385(7) no
C14 C15 1.368(6) no
C15 C16 1.491(6) no
C16 C17 1.397(6) no
C17 C18 1.384(7) no
C18 C19 1.359(7) no
C19 C20 1.385(7) no
C21 C26 1.383(6) no
C21 C22 1.417(6) no
C21 C27 1.472(6) no
C22 C23 1.405(7) no
C23 C24 1.364(7) no
C24 C25 1.412(6) no
C25 C26 1.389(6) no
C28 C29 1.388(6) no
C28 C33 1.387(5) no
C28 C34 1.458(5) no
C29 C30 1.394(6) no
C30 C31 1.364(6) no
C31 C32 1.391(6) no
C32 C33 1.374(5) no
O4 H4o 0.850(10) no
O6 H6o 0.850(10) no
O10 H10o 0.850(10) no
O12 H12o 0.850(10) no
C1 H1 0.93 no
C2 H2 0.93 no
C3 H3 0.93 no
C4 H4 0.93 no
C7 H7 0.93 no
C8 H8 0.93 no
C9 H9 0.93 no
C10 H10 0.93 no
C11 H11 0.93 no
C12 H12 0.93 no
C13 H13 0.93 no
C14 H14 0.93 no
C17 H17 0.93 no
C18 H18 0.93 no
C19 H19 0.93 no
C20 H20 0.93 no
C23 H23 0.93 no
C24 H24 0.93 no
C26 H26 0.93 no
C30 H30 0.93 no
C31 H31 0.93 no
C33 H33 0.93 no

loop_
_geom_hbond_atom_site_label_D
_geom_hbond_atom_site_label_H
_geom_hbond_atom_site_label_A
_geom_hbond_site_symmetry_A
_geom_hbond_distance_DH
_geom_hbond_distance_HA
_geom_hbond_distance_DA
_geom_hbond_angle_DHA
_geom_hbond_publ_flag
O4 H4o O5 . 0.850(10) 1.82(2) 2.625(6) 158(6) yes
O6 H6o O7 . 0.850(10) 1.78(2) 2.609(5) 164(5) yes
O10 H10o O11 . 0.850(10) 1.87(3) 2.634(5) 149(6) yes
O12 H12o O8 1_655 0.850(10) 1.77(2) 2.589(4) 163(5) yes

loop_
_geom_torsion_atom_site_label_1
_geom_torsion_atom_site_label_2
_geom_torsion_atom_site_label_3
_geom_torsion_atom_site_label_4
_geom_torsion
_geom_torsion_publ_flag
O2 S1 O1 Cu1 -148.7(2) no
O3 S1 O1 Cu1 -17.4(3) no
C25 S1 O1 Cu1 97.0(2) no
N2 Cu1 O1 S1 -81.7(2) no
N3 Cu1 O1 S1 94.8(2) no
N1 Cu1 O1 S1 -5.6(3) no
N4 Cu1 O1 S1 174.8(2) no
N2 Cu1 N1 C5 5.0(3) no
N3 Cu1 N1 C5 -172.8(3) no
O1 Cu1 N1 C5 -74.6(4) no
N4 Cu1 N1 C5 105.0(3) no
N2 Cu1 N1 C1 -176.2(4) no
N3 Cu1 N1 C1 5.9(4) no
O1 Cu1 N1 C1 104.2(4) no
N4 Cu1 N1 C1 -76.2(4) no
N1 Cu1 N2 C10 179.8(4) no
O1 Cu1 N2 C10 -41.0(4) no
N4 Cu1 N2 C10 56.8(4) no
N1 Cu1 N2 C6 -5.3(3) no
O1 Cu1 N2 C6 133.9(3) no
N4 Cu1 N2 C6 -128.3(3) no
N1 Cu1 N3 C11 61.4(4) no
O1 Cu1 N3 C11 -77.4(4) no
N4 Cu1 N3 C11 -175.0(4) no
N1 Cu1 N3 C15 -119.2(3) no
O1 Cu1 N3 C15 102.0(3) no
N4 Cu1 N3 C15 4.4(3) no
N2 Cu1 N4 C16 172.7(3) no
N3 Cu1 N4 C16 -6.0(3) no
N1 Cu1 N4 C16 84.9(3) no
O1 Cu1 N4 C16 -95.4(3) no
N2 Cu1 N4 C20 -2.0(4) no
N3 Cu1 N4 C20 179.3(4) no
N1 Cu1 N4 C20 -89.8(4) no
O1 Cu1 N4 C20 89.9(4) no
C5 N1 C1 C2 1.8(7) no
Cu1 N1 C1 C2 -176.9(4) no
N1 C1 C2 C3 -0.1(8) no
C1 C2 C3 C4 -0.7(8) no
C2 C3 C4 C5 -0.3(7) no
C1 N1 C5 C4 -2.9(6) no
Cu1 N1 C5 C4 176.1(3) no
C1 N1 C5 C6 177.2(4) no
Cu1 N1 C5 C6 -3.8(5) no
C3 C4 C5 N1 2.2(7) no
C3 C4 C5 C6 -177.9(4) no
C10 N2 C6 C7 0.1(7) no
Cu1 N2 C6 C7 -175.1(4) no
C10 N2 C6 C5 180.0(4) no
Cu1 N2 C6 C5 4.8(5) no
N1 C5 C6 N2 -0.4(5) no
C4 C5 C6 N2 179.6(4) no
N1 C5 C6 C7 179.4(4) no
C4 C5 C6 C7 -0.5(7) no
N2 C6 C7 C8 -1.4(7) no
C5 C6 C7 C8 178.7(4) no
C6 C7 C8 C9 1.1(8) no
C7 C8 C9 C10 0.4(8) no
C6 N2 C10 C9 1.6(7) no
Cu1 N2 C10 C9 176.3(4) no
C8 C9 C10 N2 -1.8(8) no
C15 N3 C11 C12 2.0(7) no
Cu1 N3 C11 C12 -178.6(4) no
N3 C11 C12 C13 -0.1(8) no
C11 C12 C13 C14 -1.5(8) no
C12 C13 C14 C15 1.1(8) no
C11 N3 C15 C14 -2.4(6) no
Cu1 N3 C15 C14 178.2(4) no
C11 N3 C15 C16 177.1(4) no
Cu1 N3 C15 C16 -2.3(5) no
C13 C14 C15 N3 0.8(7) no
C13 C14 C15 C16 -178.6(5) no
C20 N4 C16 C17 -0.2(6) no
Cu1 N4 C16 C17 -175.6(3) no
C20 N4 C16 C15 -178.2(4) no
Cu1 N4 C16 C15 6.4(5) no
N3 C15 C16 N4 -3.1(6) no
C14 C15 C16 N4 176.4(4) no
N3 C15 C16 C17 179.0(4) no
C14 C15 C16 C17 -1.6(7) no
N4 C16 C17 C18 0.6(7) no
C15 C16 C17 C18 178.4(4) no
C16 C17 C18 C19 -1.6(8) no
C17 C18 C19 C20 2.3(8) no
C16 N4 C20 C19 0.9(7) no
Cu1 N4 C20 C19 175.4(4) no
C18 C19 C20 N4 -2.0(8) no
C26 C21 C22 O4 179.0(4) no
C27 C21 C22 O4 0.4(7) no
C26 C21 C22 C23 -0.9(7) no
C27 C21 C22 C23 -179.5(5) no
O4 C22 C23 C24 -179.5(5) no
C21 C22 C23 C24 0.4(8) no
C22 C23 C24 C25 0.2(8) no
C23 C24 C25 C26 -0.2(7) no
C23 C24 C25 S1 179.6(4) no
O2 S1 C25 C26 124.7(4) no
O3 S1 C25 C26 0.3(4) no
O1 S1 C25 C26 -118.2(4) no
O2 S1 C25 C24 -55.1(4) no
O3 S1 C25 C24 -179.5(4) no
O1 S1 C25 C24 62.0(4) no
C22 C21 C26 C25 0.9(7) no
C27 C21 C26 C25 179.5(4) no
C24 C25 C26 C21 -0.4(7) no
S1 C25 C26 C21 179.8(3) no
C26 C21 C27 O5 -174.9(5) no
C22 C21 C27 O5 3.6(7) no
C26 C21 C27 O6 2.9(7) no
C22 C21 C27 O6 -178.6(4) no
C33 C28 C29 O10 -179.8(4) no
C34 C28 C29 O10 -0.5(7) no
C33 C28 C29 C30 -0.7(6) no
C34 C28 C29 C30 178.6(4) no
O10 C29 C30 C31 178.4(4) no
C28 C29 C30 C31 -0.7(7) no
C29 C30 C31 C32 0.8(7) no
C30 C31 C32 C33 0.5(7) no
C30 C31 C32 S2 -177.3(4) no
O9 S2 C32 C33 0.5(4) no
O7 S2 C32 C33 122.3(3) no
O8 S2 C32 C33 -120.0(3) no
O9 S2 C32 C31 178.3(4) no
O7 S2 C32 C31 -59.9(4) no
O8 S2 C32 C31 57.8(4) no
C31 C32 C33 C28 -1.9(6) no
S2 C32 C33 C28 176.0(3) no
C29 C28 C33 C32 2.0(6) no
C34 C28 C33 C32 -177.3(4) no
C29 C28 C34 O11 3.5(7) no
C33 C28 C34 O11 -177.2(4) no
C29 C28 C34 O12 -174.3(4) no
C33 C28 C34 O12 4.9(6) no
